data_4339574
loop_
_publ_author_name
'Kim, Jae Il'
'Yoo, Houng Sik'
'Koh, Eui Kwan'
'Kim, Hyoung Chan'
'Hong, Chang Seop'

_publ_section_title
;
 Ferrimagnetic FeIII-MnIII zigzag chain formed by a new mer-positioned
 ironIII cyanide precursor.
;
_journal_issue 21
_journal_name_full 'Inorganic chemistry'
_journal_page_first 8481
_journal_page_last 8483
_journal_paper_doi 10.1021/ic701361a
_journal_volume 46
_journal_year 2007
_chemical_formula_sum 'C41 H29 Fe N7 O P'
_chemical_formula_weight 722.53
_chemical_name_systematic
;
 ?
;
_space_group_IT_number 14
_symmetry_cell_setting monoclinic
_symmetry_space_group_name_Hall '-P 2ybc'
_symmetry_space_group_name_H-M 'P 1 21/c 1'
_atom_sites_solution_hydrogens geom
_atom_sites_solution_primary direct
_atom_sites_solution_secondary difmap
_audit_creation_method SHELXL-97
_cell_angle_alpha 90.00
_cell_angle_beta 108.0480(10)
_cell_angle_gamma 90.00
_cell_formula_units_Z 4
_cell_length_a 8.6018(2)
_cell_length_b 15.0530(4)
_cell_length_c 27.7637(6)
_cell_measurement_reflns_used 6746
_cell_measurement_temperature 130
_cell_measurement_theta_max 18.173
_cell_measurement_theta_min 2.49
_cell_volume 3418.04(14)
_computing_cell_refinement 'Bruker SMART APEXll'
_computing_data_collection 'Bruker SMART APEXll'
_computing_data_reduction 'Bruker SAINT'
_computing_molecular_graphics WingX
_computing_publication_material WingX
_computing_structure_refinement 'SHELXL-97 (Sheldrick, 1997)'
_computing_structure_solution 'SHELXL-97 (Sheldrick, 1997)'
_diffrn_ambient_temperature 130
_diffrn_measured_fraction_theta_full 0.946
_diffrn_measured_fraction_theta_max 0.946
_diffrn_measurement_device_type 'CCD area detector'
_diffrn_measurement_method 'omega & phi scan'
_diffrn_radiation_monochromator graphite
_diffrn_radiation_source 'fine-focus sealed tube'
_diffrn_radiation_type MoK\a
_diffrn_radiation_wavelength 0.71073
_diffrn_reflns_av_R_equivalents 0.0279
_diffrn_reflns_av_sigmaI/netI 0.0412
_diffrn_reflns_limit_h_max 8
_diffrn_reflns_limit_h_min -11
_diffrn_reflns_limit_k_max 11
_diffrn_reflns_limit_k_min -20
_diffrn_reflns_limit_l_max 37
_diffrn_reflns_limit_l_min -31
_diffrn_reflns_number 17400
_diffrn_reflns_theta_full 28.29
_diffrn_reflns_theta_max 28.29
_diffrn_reflns_theta_min 1.54
_exptl_absorpt_coefficient_mu 0.534
_exptl_absorpt_correction_T_max 0.9486
_exptl_absorpt_correction_T_min 0.8853
_exptl_absorpt_correction_type multi-scan
_exptl_absorpt_process_details SADABS
_exptl_crystal_colour brown
_exptl_crystal_density_diffrn 1.404
_exptl_crystal_density_method 'not measured'
_exptl_crystal_description rod
_exptl_crystal_F_000 1492
_exptl_crystal_size_max 0.23
_exptl_crystal_size_mid 0.14
_exptl_crystal_size_min 0.10
_refine_diff_density_max 0.540
_refine_diff_density_min -0.394
_refine_diff_density_rms 0.069
_refine_ls_extinction_method none
_refine_ls_goodness_of_fit_ref 1.034
_refine_ls_hydrogen_treatment constr
_refine_ls_matrix_type full
_refine_ls_number_parameters 460
_refine_ls_number_reflns 8041
_refine_ls_number_restraints 0
_refine_ls_restrained_S_all 1.034
_refine_ls_R_factor_all 0.0527
_refine_ls_R_factor_gt 0.0417
_refine_ls_shift/su_max 0.001
_refine_ls_shift/su_mean 0.000
_refine_ls_structure_factor_coef Fsqd
_refine_ls_weighting_details 'calc w=1/[\s^2^(Fo^2^)+(0.0622P)^2^+1.0906P] where P=(Fo^2^+2Fc^2^)/3'
_refine_ls_weighting_scheme calc
_refine_ls_wR_factor_gt 0.1082
_refine_ls_wR_factor_ref 0.1151
_reflns_number_gt 6637
_reflns_number_total 8041
_reflns_threshold_expression >2sigma(I)
_cod_data_source_file ic701361a-file001.cif
_cod_data_source_block new
_cod_depositor_comments
;
The following automatic conversions were performed:

'_exptl_absorpt_correction_type' value 'MULTI-SCAN' changed to
'multi-scan' according to
/usr/data/users/saulius/automatic-downloads/retrospective/ACS/lib/dictionaries/cif_core.dic
dictionary named 'cif_core.dic' version 2.4.2 from 2011-04-26.

Automatic conversion script
Id: cif_fix_values 2281 2013-09-26 08:29:07Z andrius 
;
_cod_original_sg_symbol_H-M p2(1)/c
_cod_database_code 4339574

loop_
_symmetry_equiv_pos_as_xyz
'x, y, z'
'-x, y+1/2, -z+1/2'
'-x, -y, -z'
'x, -y-1/2, z-1/2'

loop_
_atom_site_label
_atom_site_type_symbol
_atom_site_fract_x
_atom_site_fract_y
_atom_site_fract_z
_atom_site_U_iso_or_equiv
_atom_site_adp_type
_atom_site_occupancy
_atom_site_symmetry_multiplicity
_atom_site_calc_flag
_atom_site_refinement_flags
Fe1 Fe -0.27333(3) 0.887895(18) -0.086541(10) 0.01732(9) Uani 1 1 d .
C1 C -0.3198(2) 0.99168(14) -0.05062(7) 0.0219(4) Uani 1 1 d .
N1 N -0.3479(2) 1.05502(13) -0.03196(7) 0.0332(4) Uani 1 1 d .
C2 C -0.4113(2) 0.94581(13) -0.14875(7) 0.0202(4) Uani 1 1 d .
N2 N -0.4914(2) 0.97545(12) -0.18646(6) 0.0281(4) Uani 1 1 d .
C3 C -0.1426(2) 0.83475(13) -0.02213(7) 0.0216(4) Uani 1 1 d .
N3 N -0.0680(2) 0.79874(12) 0.01429(7) 0.0333(4) Uani 1 1 d .
N4 N -0.07566(18) 0.93768(10) -0.09668(6) 0.0178(3) Uani 1 1 d .
C4 C 0.0084(2) 1.00916(13) -0.07646(7) 0.0212(4) Uani 1 1 d .
H4 H -0.0291 1.0442 -0.0547 0.025 Uiso 1 1 calc R
C5 C 0.1526(2) 1.03415(13) -0.08663(7) 0.0236(4) Uani 1 1 d .
H5 H 0.2105 1.0840 -0.0710 0.028 Uiso 1 1 calc R
C6 C 0.2076(2) 0.98531(14) -0.11940(7) 0.0234(4) Uani 1 1 d .
H6 H 0.3015 1.0025 -0.1268 0.028 Uiso 1 1 calc R
C7 C 0.1209(2) 0.90830(13) -0.14203(7) 0.0206(4) Uani 1 1 d .
C8 C 0.1674(2) 0.85230(14) -0.17602(7) 0.0248(4) Uani 1 1 d .
H8 H 0.2583 0.8663 -0.1859 0.030 Uiso 1 1 calc R
C9 C 0.0788(3) 0.77758(14) -0.19439(8) 0.0277(4) Uani 1 1 d .
H9 H 0.1101 0.7416 -0.2170 0.033 Uiso 1 1 calc R
C10 C -0.0596(2) 0.75333(13) -0.17986(7) 0.0245(4) Uani 1 1 d .
H10 H -0.1173 0.7017 -0.1925 0.029 Uiso 1 1 calc R
C11 C -0.1078(2) 0.80671(12) -0.14693(7) 0.0195(4) Uani 1 1 d .
C12 C -0.0191(2) 0.88581(12) -0.12875(7) 0.0178(4) Uani 1 1 d .
N5 N -0.23681(18) 0.79382(10) -0.12685(6) 0.0187(3) Uani 1 1 d .
C13 C -0.3430(2) 0.72448(13) -0.13725(7) 0.0213(4) Uani 1 1 d .
O1 O -0.34784(17) 0.66038(9) -0.16538(5) 0.0273(3) Uani 1 1 d .
C14 C -0.4640(2) 0.73623(13) -0.10900(7) 0.0225(4) Uani 1 1 d .
C15 C -0.5802(3) 0.67344(15) -0.10785(8) 0.0295(5) Uani 1 1 d .
H15 H -0.5859 0.6212 -0.1262 0.035 Uiso 1 1 calc R
N6 N -0.6850(2) 0.68498(13) -0.08134(7) 0.0349(4) Uani 1 1 d .
C16 C -0.6732(2) 0.76152(16) -0.05613(8) 0.0300(5) Uani 1 1 d .
H16 H -0.7456 0.7722 -0.0379 0.036 Uiso 1 1 calc R
C17 C -0.5571(2) 0.82606(14) -0.05595(7) 0.0245(4) Uani 1 1 d .
H17 H -0.5516 0.8780 -0.0374 0.029 Uiso 1 1 calc R
N7 N -0.45326(19) 0.81308(11) -0.08268(6) 0.0211(3) Uani 1 1 d .
P1 P -1.02043(6) 0.39966(3) -0.145462(18) 0.01952(12) Uani 1 1 d .
C24 C -0.8311(2) 0.34423(13) -0.11471(7) 0.0221(4) Uani 1 1 d .
C25 C -0.7162(3) 0.38230(14) -0.07320(8) 0.0262(4) Uani 1 1 d .
H25 H -0.7393 0.4355 -0.0598 0.031 Uiso 1 1 calc R
C26 C -0.5667(3) 0.34071(16) -0.05179(8) 0.0321(5) Uani 1 1 d .
H26 H -0.4900 0.3658 -0.0238 0.039 Uiso 1 1 calc R
C27 C -0.5312(3) 0.26172(16) -0.07203(9) 0.0334(5) Uani 1 1 d .
H27 H -0.4310 0.2340 -0.0575 0.040 Uiso 1 1 calc R
C28 C -0.6452(3) 0.22423(15) -0.11381(9) 0.0323(5) Uani 1 1 d .
H28 H -0.6211 0.1716 -0.1275 0.039 Uiso 1 1 calc R
C29 C -0.7939(3) 0.26490(15) -0.13493(8) 0.0296(5) Uani 1 1 d .
H29 H -0.8704 0.2395 -0.1629 0.036 Uiso 1 1 calc R
C30 C -1.1770(2) 0.31784(13) -0.16779(7) 0.0217(4) Uani 1 1 d .
C31 C -1.3021(3) 0.33073(15) -0.21325(7) 0.0282(5) Uani 1 1 d .
H31 H -1.3047 0.3819 -0.2323 0.034 Uiso 1 1 calc R
C32 C -1.4223(3) 0.26664(17) -0.22973(8) 0.0349(5) Uani 1 1 d .
H32 H -1.5057 0.2745 -0.2601 0.042 Uiso 1 1 calc R
C33 C -1.4189(3) 0.19101(15) -0.20122(9) 0.0327(5) Uani 1 1 d .
H33 H -1.4984 0.1475 -0.2130 0.039 Uiso 1 1 calc R
C34 C -1.2982(3) 0.17932(14) -0.15528(9) 0.0296(5) Uani 1 1 d .
H34 H -1.2988 0.1289 -0.1360 0.036 Uiso 1 1 calc R
C35 C -1.1768(2) 0.24234(13) -0.13805(8) 0.0240(4) Uani 1 1 d .
H35 H -1.0959 0.2349 -0.1071 0.029 Uiso 1 1 calc R
C36 C -0.9909(2) 0.46433(13) -0.19637(7) 0.0229(4) Uani 1 1 d .
C37 C -1.1109(3) 0.52499(14) -0.22162(7) 0.0256(4) Uani 1 1 d .
H37 H -1.2047 0.5322 -0.2121 0.031 Uiso 1 1 calc R
C38 C -1.0885(3) 0.57446(15) -0.26115(8) 0.0314(5) Uani 1 1 d .
H38 H -1.1692 0.6140 -0.2788 0.038 Uiso 1 1 calc R
C39 C -0.9470(3) 0.56541(16) -0.27455(8) 0.0353(5) Uani 1 1 d .
H39 H -0.9329 0.5994 -0.3009 0.042 Uiso 1 1 calc R
C40 C -0.8272(3) 0.50672(17) -0.24935(8) 0.0360(5) Uani 1 1 d .
H40 H -0.7319 0.5017 -0.2582 0.043 Uiso 1 1 calc R
C41 C -0.8489(3) 0.45449(15) -0.21031(8) 0.0305(5) Uani 1 1 d .
H41 H -0.7695 0.4135 -0.1937 0.037 Uiso 1 1 calc R
C42 C -1.0760(2) 0.47396(13) -0.10315(7) 0.0204(4) Uani 1 1 d .
C43 C -1.1962(3) 0.45144(14) -0.08139(8) 0.0283(4) Uani 1 1 d .
H43 H -1.2503 0.3973 -0.0889 0.034 Uiso 1 1 calc R
C44 C -1.2349(3) 0.51043(15) -0.04825(8) 0.0332(5) Uani 1 1 d .
H44 H -1.3154 0.4957 -0.0337 0.040 Uiso 1 1 calc R
C45 C -1.1544(3) 0.59063(14) -0.03685(8) 0.0275(4) Uani 1 1 d .
H45 H -1.1807 0.6296 -0.0146 0.033 Uiso 1 1 calc R
C46 C -1.0348(3) 0.61340(13) -0.05842(8) 0.0252(4) Uani 1 1 d .
H46 H -0.9803 0.6674 -0.0505 0.030 Uiso 1 1 calc R
C47 C -0.9964(2) 0.55552(13) -0.09188(7) 0.0230(4) Uani 1 1 d .
H47 H -0.9173 0.5711 -0.1068 0.028 Uiso 1 1 calc R

loop_
_atom_site_aniso_label
_atom_site_aniso_U_11
_atom_site_aniso_U_22
_atom_site_aniso_U_33
_atom_site_aniso_U_23
_atom_site_aniso_U_13
_atom_site_aniso_U_12
Fe1 0.01768(14) 0.01510(15) 0.01897(14) -0.00111(10) 0.00538(10) -0.00106(10)
C1 0.0215(9) 0.0236(10) 0.0218(9) 0.0021(8) 0.0084(7) 0.0006(8)
N1 0.0421(11) 0.0253(10) 0.0356(10) -0.0027(8) 0.0171(8) 0.0046(8)
C2 0.0186(8) 0.0169(9) 0.0268(9) -0.0035(8) 0.0094(7) -0.0039(7)
N2 0.0276(9) 0.0257(9) 0.0279(9) 0.0031(8) 0.0040(7) -0.0059(8)
C3 0.0245(9) 0.0155(9) 0.0247(9) -0.0043(8) 0.0073(7) -0.0032(8)
N3 0.0460(11) 0.0204(9) 0.0261(9) -0.0040(8) 0.0004(8) -0.0011(8)
N4 0.0188(7) 0.0149(8) 0.0189(7) -0.0004(6) 0.0045(6) -0.0002(6)
C4 0.0227(9) 0.0184(9) 0.0217(9) -0.0020(8) 0.0056(7) -0.0016(8)
C5 0.0232(9) 0.0201(10) 0.0254(9) -0.0027(8) 0.0043(7) -0.0069(8)
C6 0.0207(9) 0.0252(10) 0.0239(9) 0.0019(8) 0.0065(7) -0.0046(8)
C7 0.0222(9) 0.0181(9) 0.0207(9) 0.0021(7) 0.0057(7) 0.0006(8)
C8 0.0235(9) 0.0271(11) 0.0255(10) 0.0005(8) 0.0100(8) -0.0009(8)
C9 0.0313(11) 0.0275(11) 0.0269(10) -0.0049(9) 0.0128(8) 0.0024(9)
C10 0.0292(10) 0.0192(10) 0.0250(9) -0.0029(8) 0.0079(8) -0.0021(8)
C11 0.0203(9) 0.0170(9) 0.0198(8) 0.0017(7) 0.0044(7) 0.0011(7)
C12 0.0181(8) 0.0165(9) 0.0174(8) 0.0012(7) 0.0035(6) 0.0024(7)
N5 0.0194(7) 0.0153(8) 0.0202(7) 0.0002(6) 0.0043(6) -0.0003(6)
C13 0.0220(9) 0.0179(9) 0.0209(9) 0.0014(7) 0.0020(7) -0.0020(8)
O1 0.0308(8) 0.0198(7) 0.0289(7) -0.0059(6) 0.0057(6) -0.0053(6)
C14 0.0218(9) 0.0206(10) 0.0219(9) 0.0012(8) 0.0022(7) -0.0020(8)
C15 0.0287(10) 0.0243(11) 0.0333(11) -0.0012(9) 0.0065(8) -0.0082(9)
N6 0.0288(9) 0.0358(11) 0.0396(10) 0.0031(9) 0.0102(8) -0.0103(8)
C16 0.0232(10) 0.0375(13) 0.0299(10) 0.0067(10) 0.0089(8) -0.0021(9)
C17 0.0225(9) 0.0256(11) 0.0248(9) 0.0042(8) 0.0063(7) 0.0010(8)
N7 0.0192(7) 0.0202(8) 0.0222(8) 0.0035(7) 0.0043(6) -0.0001(7)
P1 0.0230(2) 0.0173(2) 0.0196(2) -0.00326(19) 0.00845(18) -0.00438(19)
C24 0.0251(9) 0.0200(10) 0.0230(9) 0.0001(8) 0.0099(7) -0.0037(8)
C25 0.0311(10) 0.0225(10) 0.0252(10) -0.0005(8) 0.0088(8) -0.0024(9)
C26 0.0301(11) 0.0337(12) 0.0291(11) 0.0031(9) 0.0042(8) -0.0008(10)
C27 0.0304(11) 0.0313(12) 0.0398(12) 0.0095(10) 0.0129(9) 0.0050(10)
C28 0.0355(11) 0.0226(11) 0.0445(13) -0.0021(10) 0.0208(10) 0.0009(9)
C29 0.0294(10) 0.0259(11) 0.0357(11) -0.0070(9) 0.0134(9) -0.0047(9)
C30 0.0264(9) 0.0187(9) 0.0216(9) -0.0058(8) 0.0099(7) -0.0051(8)
C31 0.0336(11) 0.0297(11) 0.0198(9) -0.0001(8) 0.0061(8) -0.0093(9)
C32 0.0342(11) 0.0428(14) 0.0243(10) -0.0047(10) 0.0038(8) -0.0129(10)
C33 0.0301(11) 0.0310(12) 0.0381(12) -0.0128(10) 0.0121(9) -0.0144(10)
C34 0.0299(10) 0.0196(10) 0.0440(12) -0.0030(9) 0.0183(9) -0.0047(9)
C35 0.0236(9) 0.0207(10) 0.0281(10) -0.0025(8) 0.0086(8) -0.0016(8)
C36 0.0306(10) 0.0195(10) 0.0208(9) -0.0045(8) 0.0111(7) -0.0084(8)
C37 0.0334(11) 0.0211(10) 0.0238(9) -0.0037(8) 0.0110(8) -0.0045(9)
C38 0.0460(13) 0.0229(11) 0.0242(10) 0.0004(9) 0.0091(9) -0.0051(10)
C39 0.0518(14) 0.0336(13) 0.0242(10) -0.0020(9) 0.0168(10) -0.0159(11)
C40 0.0379(12) 0.0430(14) 0.0338(11) -0.0052(10) 0.0207(10) -0.0132(11)
C41 0.0328(11) 0.0316(12) 0.0294(10) -0.0010(9) 0.0132(9) -0.0042(9)
C42 0.0237(9) 0.0176(9) 0.0197(8) -0.0026(7) 0.0063(7) -0.0019(8)
C43 0.0331(11) 0.0221(10) 0.0339(11) -0.0073(9) 0.0167(9) -0.0111(9)
C44 0.0409(12) 0.0295(12) 0.0378(12) -0.0071(10) 0.0249(10) -0.0061(10)
C45 0.0358(11) 0.0233(10) 0.0250(10) -0.0041(8) 0.0116(8) 0.0017(9)
C46 0.0295(10) 0.0185(10) 0.0262(10) -0.0042(8) 0.0065(8) -0.0035(8)
C47 0.0241(9) 0.0203(10) 0.0250(9) -0.0014(8) 0.0081(7) -0.0047(8)

loop_
_atom_type_symbol
_atom_type_description
_atom_type_scat_dispersion_real
_atom_type_scat_dispersion_imag
_atom_type_scat_source
C C 0.0033 0.0016 'International Tables Vol C Tables 4.2.6.8 and 6.1.1.4'
H H 0.0000 0.0000 'International Tables Vol C Tables 4.2.6.8 and 6.1.1.4'
N N 0.0061 0.0033 'International Tables Vol C Tables 4.2.6.8 and 6.1.1.4'
O O 0.0106 0.0060 'International Tables Vol C Tables 4.2.6.8 and 6.1.1.4'
P P 0.1023 0.0942 'International Tables Vol C Tables 4.2.6.8 and 6.1.1.4'
Fe Fe 0.3463 0.8444 'International Tables Vol C Tables 4.2.6.8 and 6.1.1.4'

loop_
_geom_angle_atom_site_label_1
_geom_angle_atom_site_label_2
_geom_angle_atom_site_label_3
_geom_angle
N5 Fe1 N7 83.10(7)
N5 Fe1 N4 83.72(7)
N7 Fe1 N4 166.45(7)
N5 Fe1 C1 174.65(7)
N7 Fe1 C1 98.18(8)
N4 Fe1 C1 95.24(7)
N5 Fe1 C3 94.63(7)
N7 Fe1 C3 87.41(7)
N4 Fe1 C3 90.52(7)
C1 Fe1 C3 90.62(8)
N5 Fe1 C2 88.74(7)
N7 Fe1 C2 91.77(7)
N4 Fe1 C2 91.08(7)
C1 Fe1 C2 86.03(8)
C3 Fe1 C2 176.41(8)
N1 C1 Fe1 176.27(18)
N2 C2 Fe1 176.27(18)
N3 C3 Fe1 175.95(17)
C4 N4 C12 118.61(16)
C4 N4 Fe1 129.54(13)
C12 N4 Fe1 111.81(12)
N4 C4 C5 122.24(18)
C6 C5 C4 119.99(18)
C5 C6 C7 119.59(18)
C12 C7 C8 118.30(17)
C12 C7 C6 117.20(17)
C8 C7 C6 124.49(18)
C9 C8 C7 120.06(19)
C8 C9 C10 121.74(19)
C11 C10 C9 119.46(18)
C10 C11 N5 128.56(18)
C10 C11 C12 119.14(18)
N5 C11 C12 112.29(16)
N4 C12 C7 122.30(17)
N4 C12 C11 116.45(16)
C7 C12 C11 121.23(17)
C13 N5 C11 125.82(16)
C13 N5 Fe1 118.52(13)
C11 N5 Fe1 115.42(12)
O1 C13 N5 128.64(19)
O1 C13 C14 122.14(17)
N5 C13 C14 109.22(17)
N7 C14 C15 119.95(19)
N7 C14 C13 116.20(17)
C15 C14 C13 123.84(19)
N6 C15 C14 122.6(2)
C16 N6 C15 116.42(19)
N6 C16 C17 122.8(2)
N7 C17 C16 119.8(2)
C17 N7 C14 118.49(17)
C17 N7 Fe1 128.65(14)
C14 N7 Fe1 112.76(13)
C30 P1 C42 109.40(9)
C30 P1 C24 108.66(9)
C42 P1 C24 111.47(9)
C30 P1 C36 112.02(9)
C42 P1 C36 107.99(9)
C24 P1 C36 107.31(9)
C25 C24 C29 119.57(19)
C25 C24 P1 120.73(16)
C29 C24 P1 119.55(15)
C26 C25 C24 119.8(2)
C25 C26 C27 120.2(2)
C28 C27 C26 120.0(2)
C29 C28 C27 119.9(2)
C28 C29 C24 120.5(2)
C31 C30 C35 120.29(18)
C31 C30 P1 120.32(15)
C35 C30 P1 119.34(14)
C32 C31 C30 119.3(2)
C33 C32 C31 120.2(2)
C32 C33 C34 120.6(2)
C35 C34 C33 120.1(2)
C34 C35 C30 119.27(19)
C37 C36 C41 120.27(19)
C37 C36 P1 119.17(15)
C41 C36 P1 120.55(16)
C38 C37 C36 119.1(2)
C39 C38 C37 120.5(2)
C40 C39 C38 120.6(2)
C39 C40 C41 119.9(2)
C40 C41 C36 119.5(2)
C43 C42 C47 119.80(18)
C43 C42 P1 121.19(15)
C47 C42 P1 119.00(15)
C42 C43 C44 119.60(19)
C45 C44 C43 120.3(2)
C44 C45 C46 120.32(19)
C45 C46 C47 119.85(19)
C46 C47 C42 120.10(18)

loop_
_geom_bond_atom_site_label_1
_geom_bond_atom_site_label_2
_geom_bond_distance
Fe1 N5 1.8906(16)
Fe1 N7 1.9437(16)
Fe1 N4 1.9566(16)
Fe1 C1 1.960(2)
Fe1 C3 1.964(2)
Fe1 C2 1.970(2)
C1 N1 1.146(3)
C2 N2 1.150(2)
C3 N3 1.151(3)
N4 C4 1.321(2)
N4 C12 1.381(2)
C4 C5 1.406(3)
C5 C6 1.363(3)
C6 C7 1.416(3)
C7 C12 1.406(3)
C7 C8 1.412(3)
C8 C9 1.365(3)
C9 C10 1.418(3)
C10 C11 1.374(3)
C11 N5 1.401(2)
C11 C12 1.420(3)
N5 C13 1.358(2)
C13 O1 1.234(2)
C13 C14 1.495(3)
C14 N7 1.356(3)
C14 C15 1.384(3)
C15 N6 1.340(3)
N6 C16 1.336(3)
C16 C17 1.392(3)
C17 N7 1.341(3)
P1 C30 1.7884(19)
P1 C42 1.7909(19)
P1 C24 1.793(2)
P1 C36 1.798(2)
C24 C25 1.388(3)
C24 C29 1.398(3)
C25 C26 1.387(3)
C26 C27 1.389(3)
C27 C28 1.386(3)
C28 C29 1.375(3)
C30 C31 1.395(3)
C30 C35 1.405(3)
C31 C32 1.384(3)
C32 C33 1.382(3)
C33 C34 1.384(3)
C34 C35 1.382(3)
C36 C37 1.393(3)
C36 C41 1.399(3)
C37 C38 1.388(3)
C38 C39 1.386(3)
C39 C40 1.373(4)
C40 C41 1.398(3)
C42 C43 1.391(3)
C42 C47 1.394(3)
C43 C44 1.391(3)
C44 C45 1.379(3)
C45 C46 1.385(3)
C46 C47 1.386(3)
